data_2104969
loop_
_publ_author_name
'Korlyukov, Alexander A.'
'Khrustalev, Victor N.'
'Vologzhanina, Anna V.'
'Lyssenko, Konstantin A.'
'Nechaev, Mikhail. S.'
'Antipin, Mikhail Yu.'

_publ_section_title
;
 Bis(\m^2^-2-(dimethylamino)ethoxo-<i>N</i>,<i>O</i>,<i>O</i>)-di(phenolato-<i>O</i>)ditin(II):
 a high-resolution single-crystal X-ray diffraction and quantum
 chemical study
;
_journal_coeditor_code GW5015
_journal_issue 4
_journal_name_full 'Acta Crystallographica Section B'
_journal_page_first 315
_journal_page_last 323
_journal_paper_doi 10.1107/S0108768111022695
_journal_volume 67
_journal_year 2011
_chemical_formula_moiety 'C20 H30 N2 O4 Sn2'
_chemical_formula_sum 'C20 H30 N2 O4 Sn2'
_chemical_formula_weight 599.84
_chemical_name_systematic
;
bis(mu~2~-2-(dimethylamino)ethoxo-N,O,O)-di(phenolyato-O)-di-tin(II)
;
_space_group_IT_number 61
_symmetry_cell_setting orthorhombic
_symmetry_space_group_name_Hall '-P 2ac 2ab'
_symmetry_space_group_name_H-M 'P b c a'
_atom_sites_solution_hydrogens difmap
_atom_sites_solution_primary direct
_atom_sites_solution_secondary difmap
_audit_creation_method SHELXL-97
_cell_angle_alpha 90.00
_cell_angle_beta 90.00
_cell_angle_gamma 90.00
_cell_formula_units_Z 4
_cell_length_a 13.0745(2)
_cell_length_b 12.9669(2)
_cell_length_c 13.6824(3)
_cell_measurement_reflns_used 876
_cell_measurement_temperature 100(2)
_cell_measurement_theta_max 32.09
_cell_measurement_theta_min 3.48
_cell_volume 2319.66(7)
_computing_cell_refinement 'APEX2 (Bruker, 2005)'
_computing_data_collection 'APEX2 (Bruker, 2005)'
_computing_data_reduction 'APEX2 (Bruker, 2005)'
_computing_molecular_graphics 'SHELXTL ver. 5.1 (Sheldrick, 2008)'
_computing_publication_material 'SHELXTL ver. 5.1 (Sheldrick, 2008)'
_computing_structure_refinement 'SHELXTL ver. 5.1 (Sheldrick, 2008)'
_computing_structure_solution 'SHELXTL ver. 5.1 (Sheldrick, 2008)'
_diffrn_ambient_temperature 100(2)
_diffrn_measured_fraction_theta_full 1.000
_diffrn_measured_fraction_theta_max 1.000
_diffrn_measurement_device_type 'Bruker Apex II CCD area detector'
_diffrn_measurement_method 'omega scans'
_diffrn_radiation_monochromator graphite
_diffrn_radiation_source 'fine-focus sealed tube'
_diffrn_radiation_type MoK\a
_diffrn_radiation_wavelength 0.71073
_diffrn_reflns_av_R_equivalents 0.0374
_diffrn_reflns_av_sigmaI/netI 0.0129
_diffrn_reflns_limit_h_max 28
_diffrn_reflns_limit_h_min -28
_diffrn_reflns_limit_k_max 27
_diffrn_reflns_limit_k_min -27
_diffrn_reflns_limit_l_max 28
_diffrn_reflns_limit_l_min -29
_diffrn_reflns_number 203973
_diffrn_reflns_theta_full 50.00
_diffrn_reflns_theta_max 50.00
_diffrn_reflns_theta_min 3.14
_exptl_absorpt_coefficient_mu 2.179
_exptl_absorpt_correction_T_max 0.914
_exptl_absorpt_correction_T_min 0.796
_exptl_absorpt_correction_type multi-scan
_exptl_absorpt_process_details 'SADABS (Sheldrick, 1998)'
_exptl_crystal_colour colorless
_exptl_crystal_density_diffrn 1.718
_exptl_crystal_density_method 'not measured'
_exptl_crystal_description prism
_exptl_crystal_F_000 1184
_exptl_crystal_size_max 0.19
_exptl_crystal_size_mid 0.12
_exptl_crystal_size_min 0.07
_refine_diff_density_max 1.452
_refine_diff_density_min -1.174
_refine_ls_extinction_method none
_refine_ls_goodness_of_fit_ref 1.004
_refine_ls_hydrogen_treatment refall
_refine_ls_matrix_type full
_refine_ls_number_parameters 187
_refine_ls_number_reflns 12165
_refine_ls_number_restraints 0
_refine_ls_restrained_S_all 1.004
_refine_ls_R_factor_all 0.0472
_refine_ls_R_factor_gt 0.0229
_refine_ls_shift/su_max 0.002
_refine_ls_shift/su_mean 0.000
_refine_ls_structure_factor_coef Fsqd
_refine_ls_weighting_details 'calc w=1/[\s^2^(Fo^2^)+(0.0200P)^2^+7.5000P] where P=(Fo^2^+2Fc^2^)/3'
_refine_ls_weighting_scheme calc
_refine_ls_wR_factor_gt 0.0470
_refine_ls_wR_factor_ref 0.0921
_reflns_number_gt 7690
_reflns_number_total 12165
_reflns_threshold_expression I>2\s(I)
_cod_data_source_file gw5015.cif
_cod_data_source_block I
_cod_depositor_comments
;
The following automatic conversions were performed:

'_symmetry_cell_setting' value 'Orthorhombic' changed to
'orthorhombic' according to
/home/saulius/struct/CIF-dictionaries/cif_core.dic dictionary named
'cif_core.dic' version 2.4.1 from 2010-06-29.

Automatic conversion script
Id: cif_fix_values 1715 2011-07-08 13:25:40Z adriana 
;
_cod_database_code 2104969
_cod_database_fobs_code 2104969

loop_
_symmetry_equiv_pos_as_xyz
'x, y, z'
'-x+1/2, -y, z+1/2'
'-x, y+1/2, -z+1/2'
'x+1/2, -y+1/2, -z'
'-x, -y, -z'
'x-1/2, y, -z-1/2'
'x, -y-1/2, z-1/2'
'-x-1/2, y-1/2, z'

loop_
_atom_site_type_symbol
_atom_site_label
_atom_site_fract_x
_atom_site_fract_y
_atom_site_fract_z
_atom_site_U_iso_or_equiv
_atom_site_adp_type
_atom_site_calc_flag
_atom_site_occupancy
_atom_site_symmetry_multiplicity
Sn Sn1 -0.000277(7) 0.866394(6) 0.034612(6) 0.01288(2) Uani d 1 1
O O1 -0.05745(9) 1.01436(9) 0.07082(8) 0.01607(16) Uani d 1 1
O O2 0.13330(9) 0.88734(11) 0.11603(10) 0.0202(2) Uani d 1 1
N N1 -0.07542(11) 0.85290(12) 0.19989(10) 0.0190(2) Uani d 1 1
C C1 -0.10681(13) 1.03406(13) 0.16113(12) 0.0186(2) Uani d 1 1
C C2 -0.06864(13) 0.95904(14) 0.23803(11) 0.0194(2) Uani d 1 1
C C3 -0.01892(19) 0.78054(19) 0.26234(17) 0.0306(4) Uani d 1 1
C C4 -0.18256(16) 0.81897(17) 0.18982(15) 0.0257(3) Uani d 1 1
C C5 0.20782(11) 0.95116(13) 0.08605(12) 0.0175(2) Uani d 1 1
C C6 0.28425(13) 0.91667(15) 0.02220(13) 0.0210(3) Uani d 1 1
C C7 0.36081(15) 0.98312(19) -0.00974(15) 0.0269(3) Uani d 1 1
C C8 0.36356(16) 1.08508(18) 0.02221(18) 0.0298(4) Uani d 1 1
C C9 0.28982(18) 1.11932(15) 0.08716(19) 0.0294(4) Uani d 1 1
C C10 0.21252(14) 1.05352(14) 0.11898(15) 0.0234(3) Uani d 1 1
H H1B -0.180(2) 1.029(2) 0.153(2) 0.021(7) Uiso d 1 1
H H1A -0.093(2) 1.105(2) 0.184(2) 0.024(7) Uiso d 1 1
H H2A 0.001(2) 0.971(2) 0.250(3) 0.025(7) Uiso d 1 1
H H2B -0.108(2) 0.970(2) 0.300(2) 0.025(7) Uiso d 1 1
H H3C 0.048(3) 0.806(3) 0.271(3) 0.045(10) Uiso d 1 1
H H3B -0.047(3) 0.782(3) 0.329(3) 0.034(9) Uiso d 1 1
H H3A -0.021(2) 0.710(3) 0.233(2) 0.028(8) Uiso d 1 1
H H4C -0.181(2) 0.748(2) 0.167(2) 0.027(7) Uiso d 1 1
H H4B -0.219(2) 0.859(2) 0.143(2) 0.025(7) Uiso d 1 1
H H4A -0.215(3) 0.820(3) 0.249(2) 0.031(8) Uiso d 1 1
H H6 0.281(2) 0.848(2) 0.001(2) 0.027(8) Uiso d 1 1
H H7 0.416(3) 0.960(3) -0.056(2) 0.037(9) Uiso d 1 1
H H8 0.411(3) 1.129(2) -0.002(2) 0.031(8) Uiso d 1 1
H H9 0.293(2) 1.187(3) 0.111(2) 0.034(8) Uiso d 1 1
H H10 0.164(3) 1.077(3) 0.164(2) 0.034(8) Uiso d 1 1

loop_
_atom_site_aniso_label
_atom_site_aniso_U_11
_atom_site_aniso_U_22
_atom_site_aniso_U_33
_atom_site_aniso_U_12
_atom_site_aniso_U_13
_atom_site_aniso_U_23
Sn1 0.01450(3) 0.01133(3) 0.01280(3) -0.00020(3) 0.00049(3) 0.00016(2)
O1 0.0186(4) 0.0162(4) 0.0134(3) 0.0013(3) 0.0029(3) 0.0005(3)
O2 0.0149(4) 0.0248(5) 0.0210(5) -0.0010(4) -0.0015(4) 0.0057(4)
N1 0.0192(5) 0.0219(5) 0.0159(4) -0.0003(4) 0.0013(4) 0.0037(4)
C1 0.0194(5) 0.0207(6) 0.0159(5) 0.0005(5) 0.0038(4) -0.0011(4)
C2 0.0198(6) 0.0255(6) 0.0129(5) -0.0019(5) 0.0012(4) 0.0002(4)
C3 0.0336(10) 0.0323(9) 0.0258(8) 0.0036(8) -0.0012(7) 0.0131(7)
C4 0.0235(7) 0.0292(8) 0.0244(7) -0.0073(6) 0.0035(6) 0.0004(6)
C5 0.0144(4) 0.0198(5) 0.0184(5) 0.0007(4) -0.0022(4) 0.0016(4)
C6 0.0168(5) 0.0252(7) 0.0209(6) -0.0003(5) -0.0004(5) -0.0024(5)
C7 0.0177(6) 0.0394(10) 0.0237(7) -0.0045(6) 0.0001(5) 0.0042(7)
C8 0.0233(7) 0.0307(9) 0.0355(10) -0.0097(7) -0.0081(7) 0.0113(8)
C9 0.0288(8) 0.0188(6) 0.0406(11) -0.0018(6) -0.0117(8) 0.0025(7)
C10 0.0214(6) 0.0205(6) 0.0284(8) 0.0034(5) -0.0044(6) -0.0019(6)

loop_
_atom_type_symbol
_atom_type_description
_atom_type_scat_dispersion_real
_atom_type_scat_dispersion_imag
_atom_type_scat_source
C C 0.0033 0.0016 'International Tables Vol C Tables 4.2.6.8 and 6.1.1.4'
H H 0.0000 0.0000 'International Tables Vol C Tables 4.2.6.8 and 6.1.1.4'
N N 0.0061 0.0033 'International Tables Vol C Tables 4.2.6.8 and 6.1.1.4'
O O 0.0106 0.0060 'International Tables Vol C Tables 4.2.6.8 and 6.1.1.4'
Sn Sn -0.6537 1.4246 'International Tables Vol C Tables 4.2.6.8 and 6.1.1.4'

loop_
_geom_angle_atom_site_label_1
_geom_angle_atom_site_label_2
_geom_angle_atom_site_label_3
_geom_angle_site_symmetry_1
_geom_angle_site_symmetry_3
_geom_angle
O2 Sn1 O1 . . 93.01(5)
O2 Sn1 O1 . 5_575 88.40(5)
O1 Sn1 O1 . 5_575 69.21(5)
O2 Sn1 N1 . . 81.58(5)
O1 Sn1 N1 . . 73.13(5)
O1 Sn1 N1 5_575 . 140.37(5)
C1 O1 Sn1 . . 121.87(10)
C1 O1 Sn1 . 5_575 126.09(10)
Sn1 O1 Sn1 . 5_575 110.79(5)
C5 O2 Sn1 . . 121.59(10)
C3 N1 C2 . . 111.11(16)
C3 N1 C4 . . 109.97(16)
C2 N1 C4 . . 111.64(15)
C3 N1 Sn1 . . 112.19(13)
C2 N1 Sn1 . . 103.52(9)
C4 N1 Sn1 . . 108.25(11)
O1 C1 C2 . . 109.83(13)
O1 C1 H1B . . 110.0(17)
C2 C1 H1B . . 111.3(17)
O1 C1 H1A . . 111.3(17)
C2 C1 H1A . . 108.5(17)
H1B C1 H1A . . 106(2)
N1 C2 C1 . . 109.47(13)
N1 C2 H2A . . 106(2)
C1 C2 H2A . . 109(2)
N1 C2 H2B . . 113.9(17)
C1 C2 H2B . . 109.1(17)
H2A C2 H2B . . 109(3)
N1 C3 H3C . . 109(2)
N1 C3 H3B . . 110(2)
H3C C3 H3B . . 103(3)
N1 C3 H3A . . 109.8(19)
H3C C3 H3A . . 113(3)
H3B C3 H3A . . 112(3)
N1 C4 H4C . . 106.9(18)
N1 C4 H4B . . 111.9(18)
H4C C4 H4B . . 108(3)
N1 C4 H4A . . 111(2)
H4C C4 H4A . . 108(3)
H4B C4 H4A . . 111(3)
O2 C5 C6 . . 120.77(16)
O2 C5 C10 . . 121.11(16)
C6 C5 C10 . . 118.11(16)
C7 C6 C5 . . 120.76(18)
C7 C6 H6 . . 121(2)
C5 C6 H6 . . 118(2)
C6 C7 C8 . . 120.5(2)
C6 C7 H7 . . 122(2)
C8 C7 H7 . . 117(2)
C9 C8 C7 . . 119.20(18)
C9 C8 H8 . . 121(2)
C7 C8 H8 . . 120(2)
C8 C9 C10 . . 120.64(19)
C8 C9 H9 . . 119(2)
C10 C9 H9 . . 120(2)
C9 C10 C5 . . 120.73(19)
C9 C10 H10 . . 120(2)
C5 C10 H10 . . 119(2)

loop_
_geom_bond_atom_site_label_1
_geom_bond_atom_site_label_2
_geom_bond_site_symmetry_2
_geom_bond_distance
Sn1 O2 . 2.0893(13)
Sn1 O1 . 2.1179(11)
Sn1 O1 5_575 2.2453(11)
Sn1 N1 . 2.4718(14)
O1 C1 . 1.4172(19)
O1 Sn1 5_575 2.2453(11)
O2 C5 . 1.343(2)
N1 C3 . 1.468(2)
N1 C2 . 1.474(2)
N1 C4 . 1.475(2)
C1 C2 . 1.517(2)
C1 H1B . 0.97(3)
C1 H1A . 0.99(3)
C2 H2A . 0.93(3)
C2 H2B . 1.00(3)
C3 H3C . 0.94(4)
C3 H3B . 0.99(3)
C3 H3A . 1.00(3)
C4 H4C . 0.97(3)
C4 H4B . 0.95(3)
C4 H4A . 0.91(3)
C5 C6 . 1.401(2)
C5 C10 . 1.403(2)
C6 C7 . 1.391(3)
C6 H6 . 0.94(3)
C7 C8 . 1.393(3)
C7 H7 . 1.00(3)
C8 C9 . 1.384(4)
C8 H8 . 0.90(3)
C9 C10 . 1.392(3)
C9 H9 . 0.94(3)
C10 H10 . 0.94(3)

loop_
_geom_torsion_atom_site_label_1
_geom_torsion_atom_site_label_2
_geom_torsion_atom_site_label_3
_geom_torsion_atom_site_label_4
_geom_torsion_site_symmetry_1
_geom_torsion_site_symmetry_4
_geom_torsion
O2 Sn1 O1 C1 . . -80.81(12)
O1 Sn1 O1 C1 5_575 . -167.95(15)
N1 Sn1 O1 C1 . . -0.55(11)
O2 Sn1 O1 Sn1 . 5_575 87.14(6)
O1 Sn1 O1 Sn1 5_575 5_575 0.0
N1 Sn1 O1 Sn1 . 5_575 167.40(7)
O1 Sn1 O2 C5 . . -72.32(13)
O1 Sn1 O2 C5 5_575 . -3.24(13)
N1 Sn1 O2 C5 . . -144.77(13)
O2 Sn1 N1 C3 . . -49.70(14)
O1 Sn1 N1 C3 . . -145.46(15)
O1 Sn1 N1 C3 5_575 . -126.82(14)
O2 Sn1 N1 C2 . . 70.18(10)
O1 Sn1 N1 C2 . . -25.58(10)
O1 Sn1 N1 C2 5_575 . -6.94(14)
O2 Sn1 N1 C4 . . -171.23(13)
O1 Sn1 N1 C4 . . 93.01(13)
O1 Sn1 N1 C4 5_575 . 111.65(13)
Sn1 O1 C1 C2 . . 26.69(18)
Sn1 O1 C1 C2 5_575 . -139.33(11)
C3 N1 C2 C1 . . 167.46(15)
C4 N1 C2 C1 . . -69.37(17)
Sn1 N1 C2 C1 . . 46.85(14)
O1 C1 C2 N1 . . -50.65(18)
Sn1 O2 C5 C6 . . -86.42(17)
Sn1 O2 C5 C10 . . 94.74(17)
O2 C5 C6 C7 . . 179.27(16)
C10 C5 C6 C7 . . -1.9(3)
C5 C6 C7 C8 . . 0.8(3)
C6 C7 C8 C9 . . 0.8(3)
C7 C8 C9 C10 . . -1.2(3)
C8 C9 C10 C5 . . 0.1(3)
O2 C5 C10 C9 . . -179.71(17)
C6 C5 C10 C9 . . 1.4(3)
